data_1553596
loop_
_publ_author_name
'Zhang, Qian'
'Wang, Mei-Xiang'

_publ_section_title
;
 Synthesis of hydroxylated azacalix[1]arene[3]pyridines from hydrolysis of
 high valent arylcopper complexes and conversion to a double
 azacalix[1]arene[3]pyridine host molecule
;
_journal_issue 2
_journal_name_full 'Organic Chemistry Frontiers'
_journal_page_first 283
_journal_paper_doi 10.1039/C6QO00669H
_journal_volume 4
_journal_year 2017
_chemical_formula_moiety 'C50 H46 N14 O2, 0.59(C H Cl3), 1.41(C3 H11 N2)'
_chemical_formula_sum 'C54.83 H62.12 Cl1.76 N16.83 O2'
_chemical_formula_weight 1051.26
_space_group_crystal_system monoclinic
_space_group_IT_number 15
_space_group_name_Hall '-C 2yc'
_space_group_name_H-M_alt 'C 1 2/c 1'
_atom_sites_solution_hydrogens mixed
_atom_sites_solution_primary direct
_audit_creation_date 2016-08-17
_audit_creation_method
;
Olex2 1.2
(compiled 2016.02.19 svn.r3266 for OlexSys, GUI svn.r5155)
;
_audit_update_record
;
2016-10-29 deposited with the CCDC.
2016-11-25 downloaded from the CCDC.
;
_cell_angle_alpha 90
_cell_angle_beta 90.70(3)
_cell_angle_gamma 90
_cell_formula_units_Z 4
_cell_length_a 28.402(6)
_cell_length_b 9.816(2)
_cell_length_c 18.722(4)
_cell_measurement_reflns_used 8277
_cell_measurement_temperature 173.1500
_cell_measurement_theta_max 27.4814
_cell_measurement_theta_min 1.4341
_cell_volume 5219.2(19)
_computing_cell_refinement 'CrystalClear (Rigaku Inc., 2007)'
_computing_data_collection 'CrystalClear (Rigaku Inc., 2007)'
_computing_data_reduction 'CrystalClear (Rigaku Inc., 2007)'
_computing_molecular_graphics 'Olex2 (Dolomanov et al., 2009)'
_computing_publication_material 'CIFTAB (Sheldrick, 2013)'
_computing_structure_refinement 'SHELXL (Sheldrick, 2014)'
_computing_structure_solution
;
'SHELXT (Sheldrick, 2014)'
;
_diffrn_ambient_temperature 173.1500
_diffrn_detector_area_resol_mean 28.5714
_diffrn_measured_fraction_theta_full 0.996
_diffrn_measured_fraction_theta_max 0.995
_diffrn_measurement_details
;
scan:
	Number of images: 360
	           Slice: -110.0000 - 70.0000
	     Image width: 0.5000
	        Exp time: 10.0000
	   Rotation axis: Omega
	           Omega: 0.0000
	             Chi: 45.0000
	             Phi: 180.0000
	             XTD: 45.0044
	          2theta: -20.0947
scan:
	Number of images: 270
	           Slice: -76.2500 - 58.7500
	     Image width: 0.5000
	        Exp time: 10.0000
	   Rotation axis: Omega
	           Omega: 0.0000
	             Chi: 45.0000
	             Phi: 90.0000
	             XTD: 45.0044
	          2theta: -20.0947
;
_diffrn_measurement_device
;
Saturn724+ (2x2 bin mode)
;
_diffrn_measurement_device_details
;
AFC10: Fixed Chi 2 circle
;
_diffrn_measurement_device_type 'MM007-HF CCD(Saturn 724+)'
_diffrn_measurement_method '\w scans at fixed \c = 45\%'
_diffrn_orient_matrix_type d*Trek
_diffrn_orient_matrix_UB_11 0.0085
_diffrn_orient_matrix_UB_12 -0.0315
_diffrn_orient_matrix_UB_13 -0.0133
_diffrn_orient_matrix_UB_21 0.0986
_diffrn_orient_matrix_UB_22 0.0200
_diffrn_orient_matrix_UB_23 0.0160
_diffrn_orient_matrix_UB_31 -0.0034
_diffrn_orient_matrix_UB_32 -0.0222
_diffrn_orient_matrix_UB_33 0.0485
_diffrn_radiation_detector CCD
_diffrn_radiation_monochromator Confocal
_diffrn_radiation_type MoK\a
_diffrn_radiation_wavelength 0.71073
_diffrn_reflns_av_R_equivalents 0.0413
_diffrn_reflns_av_unetI/netI 0.0355
_diffrn_reflns_Laue_measured_fraction_full 0.996
_diffrn_reflns_Laue_measured_fraction_max 0.995
_diffrn_reflns_limit_h_max 22
_diffrn_reflns_limit_h_min -36
_diffrn_reflns_limit_k_max 12
_diffrn_reflns_limit_k_min -11
_diffrn_reflns_limit_l_max 24
_diffrn_reflns_limit_l_min -24
_diffrn_reflns_number 18221
_diffrn_reflns_point_group_measured_fraction_full 0.996
_diffrn_reflns_point_group_measured_fraction_max 0.995
_diffrn_reflns_theta_full 26.000
_diffrn_reflns_theta_max 27.500
_diffrn_reflns_theta_min 1.434
_diffrn_source 'Rotating Anode'
_diffrn_source_current 24.0000
_diffrn_source_power 1.2000
_diffrn_source_voltage 50.0000
_exptl_absorpt_coefficient_mu 0.173
_exptl_absorpt_correction_T_max 1.00000
_exptl_absorpt_correction_T_min 0.78949
_exptl_absorpt_correction_type multi-scan
_exptl_absorpt_process_details 'CrystalClear (Rigaku Inc., 2007)'
_exptl_crystal_colour Colorless
_exptl_crystal_density_diffrn 1.338
_exptl_crystal_description block
_exptl_crystal_F_000 2219
_exptl_crystal_size_max 0.279
_exptl_crystal_size_mid 0.183
_exptl_crystal_size_min 0.112
_refine_diff_density_max 1.921
_refine_diff_density_min -0.489
_refine_diff_density_rms 0.073
_refine_ls_extinction_method none
_refine_ls_goodness_of_fit_ref 1.088
_refine_ls_hydrogen_treatment constr
_refine_ls_matrix_type full
_refine_ls_number_parameters 386
_refine_ls_number_reflns 5976
_refine_ls_number_restraints 0
_refine_ls_restrained_S_all 1.088
_refine_ls_R_factor_all 0.0870
_refine_ls_R_factor_gt 0.0805
_refine_ls_shift/su_max 0.001
_refine_ls_shift/su_mean 0.000
_refine_ls_structure_factor_coef Fsqd
_refine_ls_weighting_details 'w=1/[\s^2^(Fo^2^)+(0.1200P)^2^+9.5996P] where P=(Fo^2^+2Fc^2^)/3'
_refine_ls_weighting_scheme calc
_refine_ls_wR_factor_gt 0.2196
_refine_ls_wR_factor_ref 0.2259
_reflns_Friedel_coverage 0.000
_reflns_number_gt 5417
_reflns_number_total 5976
_reflns_threshold_expression 'I > 2\s(I)'
_cod_data_source_file c6qo00669h2.cif
_cod_data_source_block mx5075
_cod_original_cell_volume 5219.2(18)
_cod_database_code 1553596
_shelx_space_group_comment
;
The symmetry employed for this shelxl refinement is uniquely defined
by the following loop, which should always be used as a source of
symmetry information in preference to the above space-group names.
They are only intended as comments.
;
_diffrn_number_total 6334
_olex2_refinement_description
;
1. Fixed Uiso
 At 1.2 times of:
  All C(H) groups, All C(H,H) groups, All N(H,H) groups, All N(H,H,H) groups
 At 1.5 times of:
  All C(H,H,H) groups
2. Others
 Sof(N8)=Sof(H8D)=Sof(H8E)=Sof(H8F)=Sof(N9)=Sof(H9A)=Sof(H9B)=Sof(C26)=
 Sof(H26A)=Sof(H26B)=Sof(C27)=Sof(H27A)=Sof(H27B)=Sof(C28)=Sof(H28A)=Sof(H28B)=
 1-FVAR(1)
 Sof(Cl1)=Sof(Cl2)=Sof(Cl3)=Sof(C29)=Sof(H29)=FVAR(1)
3.a Rotating group:
 N9(H9A,H9B)
3.b Ternary CH refined with riding coordinates:
 C29(H29)
3.c Secondary CH2 refined with riding coordinates:
 C26(H26A,H26B), C27(H27A,H27B), C28(H28A,H28B)
3.d Aromatic/amide H refined with riding coordinates:
 C3(H3), C5(H5), C10(H10), C11(H11), C12(H12), C16(H16), C17(H17), C18(H18),
 C22(H22), C23(H23), C24(H24)
3.e Idealised Me refined as rotating group:
 C1(H1A,H1B,H1C), C8(H8A,H8B,H8C), C14(H14A,H14B,H14C), C20(H20A,H20B,H20C),
 N8(H8D,H8E,H8F)
;
_shelx_shelxl_version_number 2014/7
_olex2_submission_special_instructions 'No special instructions were received'

loop_
_space_group_symop_operation_xyz
'x, y, z'
'-x, y, -z+1/2'
'x+1/2, y+1/2, z'
'-x+1/2, y+1/2, -z+1/2'
'-x, -y, -z'
'x, -y, z-1/2'
'-x+1/2, -y+1/2, -z'
'x+1/2, -y+1/2, z-1/2'

loop_
_atom_site_label
_atom_site_type_symbol
_atom_site_fract_x
_atom_site_fract_y
_atom_site_fract_z
_atom_site_U_iso_or_equiv
_atom_site_adp_type
_atom_site_occupancy
_atom_site_site_symmetry_order
_atom_site_calc_flag
_atom_site_refinement_flags_posn
_atom_site_refinement_flags_occupancy
_atom_site_disorder_assembly
_atom_site_disorder_group
O1 O 0.65532(6) 0.88146(19) 0.36799(10) 0.0360(4) Uani 1 1 d . . . .
N1 N 0.57344(7) 0.9698(2) 0.44281(10) 0.0292(4) Uani 1 1 d . . . .
N2 N 0.64933(6) 0.7843(2) 0.22883(10) 0.0284(4) Uani 1 1 d . . . .
N3 N 0.64438(6) 0.56002(19) 0.26314(9) 0.0252(4) Uani 1 1 d . . . .
N4 N 0.63353(7) 0.3380(2) 0.30026(11) 0.0326(5) Uani 1 1 d . . . .
N5 N 0.60904(7) 0.4284(2) 0.41039(10) 0.0286(4) Uani 1 1 d . . . .
N6 N 0.58999(8) 0.5290(2) 0.51998(11) 0.0372(5) Uani 1 1 d . . . .
N7 N 0.58270(6) 0.7530(2) 0.48694(9) 0.0277(4) Uani 1 1 d . . . .
C1 C 0.55721(10) 1.1082(3) 0.45223(14) 0.0390(6) Uani 1 1 d . . . .
H1A H 0.5497 1.1472 0.4065 0.058 Uiso 1 1 calc GR . . .
H1B H 0.5815 1.1611 0.4751 0.058 Uiso 1 1 calc GR . . .
H1C H 0.5296 1.1083 0.4814 0.058 Uiso 1 1 calc GR . . .
C2 C 0.57103(7) 0.9104(2) 0.37285(11) 0.0244(4) Uani 1 1 d . . . .
C3 C 0.52762(7) 0.9011(2) 0.33837(11) 0.0246(4) Uani 1 1 d . . . .
H3 H 0.5007 0.9284 0.3624 0.029 Uiso 1 1 calc R . . .
C4 C 0.52322(7) 0.8520(2) 0.26851(11) 0.0227(4) Uani 1 1 d . . . .
C5 C 0.56414(7) 0.8097(2) 0.23453(11) 0.0237(4) Uani 1 1 d . . . .
H5 H 0.5621 0.7757 0.1882 0.028 Uiso 1 1 calc R . . .
C6 C 0.60779(7) 0.8172(2) 0.26821(11) 0.0243(4) Uani 1 1 d . . . .
C7 C 0.61217(7) 0.8684(2) 0.33802(12) 0.0255(4) Uani 1 1 d . . . .
C8 C 0.67199(9) 0.8950(3) 0.19104(14) 0.0359(6) Uani 1 1 d . . . .
H8A H 0.7031 0.9087 0.2103 0.054 Uiso 1 1 calc GR . . .
H8B H 0.6539 0.9769 0.1966 0.054 Uiso 1 1 calc GR . . .
H8C H 0.6739 0.8726 0.1412 0.054 Uiso 1 1 calc GR . . .
C9 C 0.66841(7) 0.6564(2) 0.22816(11) 0.0240(4) Uani 1 1 d . . . .
C10 C 0.71034(8) 0.6276(3) 0.19220(12) 0.0293(5) Uani 1 1 d . . . .
H10 H 0.7266 0.6955 0.1681 0.035 Uiso 1 1 calc R . . .
C11 C 0.72663(8) 0.4955(3) 0.19385(13) 0.0354(5) Uani 1 1 d . . . .
H11 H 0.7545 0.4741 0.1707 0.042 Uiso 1 1 calc R . . .
C12 C 0.70247(9) 0.3944(3) 0.22913(13) 0.0351(5) Uani 1 1 d . . . .
H12 H 0.7133 0.3050 0.2300 0.042 Uiso 1 1 calc R . . .
C13 C 0.66100(8) 0.4320(2) 0.26356(12) 0.0271(5) Uani 1 1 d . . . .
C14 C 0.65446(11) 0.2120(3) 0.32575(19) 0.0493(7) Uani 1 1 d . . . .
H14A H 0.6782 0.2322 0.3611 0.074 Uiso 1 1 calc GR . . .
H14B H 0.6685 0.1646 0.2865 0.074 Uiso 1 1 calc GR . . .
H14C H 0.6306 0.1559 0.3465 0.074 Uiso 1 1 calc GR . . .
C15 C 0.59729(8) 0.3959(2) 0.34296(12) 0.0266(5) Uani 1 1 d . . . .
C16 C 0.55359(8) 0.4206(2) 0.31331(12) 0.0306(5) Uani 1 1 d . . . .
H16 H 0.5462 0.3912 0.2673 0.037 Uiso 1 1 calc R . . .
C17 C 0.52082(8) 0.4903(3) 0.35367(13) 0.0318(5) Uani 1 1 d . . . .
H17 H 0.4913 0.5108 0.3346 0.038 Uiso 1 1 calc R . . .
C18 C 0.53258(8) 0.5288(3) 0.42218(12) 0.0308(5) Uani 1 1 d . . . .
H18 H 0.5114 0.5769 0.4501 0.037 Uiso 1 1 calc R . . .
C19 C 0.57702(8) 0.4939(2) 0.44889(12) 0.0283(5) Uani 1 1 d . . . .
C20 C 0.61319(12) 0.4289(3) 0.56529(15) 0.0501(7) Uani 1 1 d . . . .
H20A H 0.5909 0.3921 0.5983 0.075 Uiso 1 1 calc GR . . .
H20B H 0.6385 0.4716 0.5913 0.075 Uiso 1 1 calc GR . . .
H20C H 0.6255 0.3569 0.5363 0.075 Uiso 1 1 calc GR . . .
C21 C 0.58740(8) 0.6644(3) 0.54053(12) 0.0305(5) Uani 1 1 d . . . .
C22 C 0.59003(9) 0.7042(3) 0.61222(12) 0.0370(6) Uani 1 1 d . . . .
H22 H 0.5943 0.6412 0.6488 0.044 Uiso 1 1 calc R . . .
C23 C 0.58598(9) 0.8426(3) 0.62597(12) 0.0394(6) Uani 1 1 d . . . .
H23 H 0.5868 0.8730 0.6730 0.047 Uiso 1 1 calc R . . .
C24 C 0.58084(9) 0.9357(3) 0.57170(13) 0.0352(5) Uani 1 1 d . . . .
H24 H 0.5787 1.0285 0.5811 0.042 Uiso 1 1 calc R . . .
C25 C 0.57896(7) 0.8857(2) 0.50140(11) 0.0267(5) Uani 1 1 d . . . .
Cl1 Cl 0.7384(3) 0.3935(5) 0.4597(5) 0.117(3) Uani 0.294(3) 1 d . P A 1
Cl2 Cl 0.70459(10) 0.6416(3) 0.52036(14) 0.0548(9) Uani 0.294(3) 1 d . P A 1
Cl3 Cl 0.75701(12) 0.6511(3) 0.39182(16) 0.0603(9) Uani 0.294(3) 1 d . P A 1
C29 C 0.7179(4) 0.5598(10) 0.4492(8) 0.061(4) Uani 0.294(3) 1 d . P A 1
H29 H 0.6883 0.5515 0.4220 0.073 Uiso 0.294(3) 1 calc R P A 1
N8 N 0.68953(16) 0.6681(5) 0.4305(3) 0.0712(13) Uani 0.706(3) 1 d . P A 2
H8D H 0.6836 0.7358 0.4001 0.085 Uiso 0.706(3) 1 calc GR P A 2
H8E H 0.6973 0.7025 0.4730 0.085 Uiso 0.706(3) 1 calc GR P A 2
H8F H 0.6640 0.6163 0.4345 0.085 Uiso 0.706(3) 1 calc GR P A 2
N9 N 0.81320(18) 0.5129(11) 0.5088(3) 0.141(4) Uani 0.706(3) 1 d . P A 2
H9A H 0.8307 0.4395 0.5047 0.169 Uiso 0.706(3) 1 d GR P A 2
H9B H 0.8183 0.5640 0.4714 0.169 Uiso 0.706(3) 1 d GR P A 2
C26 C 0.7281(2) 0.5866(8) 0.4042(4) 0.0779(18) Uani 0.706(3) 1 d . P A 2
H26A H 0.7566 0.6409 0.4063 0.093 Uiso 0.706(3) 1 calc R P A 2
H26B H 0.7218 0.5651 0.3544 0.093 Uiso 0.706(3) 1 calc R P A 2
C27 C 0.7371(2) 0.4505(11) 0.4456(4) 0.087(3) Uani 0.706(3) 1 d . P A 2
H27A H 0.7074 0.4077 0.4576 0.104 Uiso 0.706(3) 1 calc R P A 2
H27B H 0.7550 0.3879 0.4164 0.104 Uiso 0.706(3) 1 calc R P A 2
C28 C 0.76526(19) 0.4860(7) 0.5148(3) 0.0674(14) Uani 0.706(3) 1 d . P A 2
H28A H 0.7506 0.5652 0.5362 0.081 Uiso 0.706(3) 1 calc R P A 2
H28B H 0.7617 0.4109 0.5480 0.081 Uiso 0.706(3) 1 calc R P A 2

loop_
_atom_site_aniso_label
_atom_site_aniso_U_11
_atom_site_aniso_U_22
_atom_site_aniso_U_33
_atom_site_aniso_U_23
_atom_site_aniso_U_13
_atom_site_aniso_U_12
O1 0.0212(8) 0.0426(10) 0.0441(10) 0.0058(8) -0.0082(7) -0.0021(7)
N1 0.0329(10) 0.0278(10) 0.0269(9) -0.0054(7) -0.0047(7) 0.0015(8)
N2 0.0234(9) 0.0281(10) 0.0339(10) 0.0051(8) 0.0079(7) 0.0024(7)
N3 0.0227(8) 0.0280(9) 0.0248(8) -0.0006(7) -0.0001(7) 0.0018(7)
N4 0.0314(10) 0.0269(10) 0.0395(11) -0.0002(8) 0.0038(8) 0.0041(8)
N5 0.0306(9) 0.0261(9) 0.0291(9) 0.0033(7) -0.0045(7) -0.0024(7)
N6 0.0504(13) 0.0354(11) 0.0256(10) 0.0033(8) -0.0110(9) 0.0005(9)
N7 0.0285(9) 0.0339(10) 0.0205(8) -0.0020(7) -0.0029(7) -0.0010(8)
C1 0.0492(15) 0.0288(12) 0.0390(13) -0.0052(10) 0.0063(11) 0.0000(11)
C2 0.0266(10) 0.0237(10) 0.0230(9) -0.0001(8) -0.0014(8) -0.0008(8)
C3 0.0215(9) 0.0278(11) 0.0243(10) 0.0001(8) 0.0017(7) 0.0012(8)
C4 0.0214(10) 0.0225(10) 0.0243(10) 0.0014(8) -0.0004(8) 0.0000(7)
C5 0.0247(10) 0.0240(10) 0.0223(9) 0.0007(8) 0.0019(8) 0.0015(8)
C6 0.0212(9) 0.0221(10) 0.0295(10) 0.0029(8) 0.0040(8) 0.0019(8)
C7 0.0225(10) 0.0239(10) 0.0300(10) 0.0053(8) -0.0021(8) -0.0004(8)
C8 0.0287(11) 0.0353(13) 0.0437(13) 0.0102(11) 0.0084(10) 0.0019(9)
C9 0.0202(9) 0.0303(11) 0.0213(9) -0.0008(8) -0.0025(7) 0.0005(8)
C10 0.0233(10) 0.0370(12) 0.0276(10) -0.0002(9) 0.0025(8) -0.0006(9)
C11 0.0274(11) 0.0436(14) 0.0352(12) -0.0038(10) 0.0060(9) 0.0096(10)
C12 0.0332(12) 0.0329(12) 0.0393(13) -0.0034(10) 0.0028(10) 0.0104(10)
C13 0.0263(10) 0.0282(11) 0.0268(10) -0.0031(8) -0.0015(8) 0.0030(8)
C14 0.0514(16) 0.0270(13) 0.070(2) 0.0091(13) 0.0153(14) 0.0092(12)
C15 0.0282(10) 0.0233(10) 0.0284(10) 0.0025(8) 0.0015(8) -0.0024(8)
C16 0.0317(11) 0.0345(12) 0.0255(10) -0.0013(9) -0.0024(9) -0.0032(9)
C17 0.0243(10) 0.0396(13) 0.0315(11) -0.0001(10) -0.0030(9) -0.0017(9)
C18 0.0294(11) 0.0350(12) 0.0281(11) 0.0000(9) 0.0038(8) -0.0038(9)
C19 0.0326(11) 0.0271(11) 0.0252(10) 0.0043(8) -0.0036(8) -0.0046(9)
C20 0.072(2) 0.0452(16) 0.0324(13) 0.0103(12) -0.0151(13) 0.0032(14)
C21 0.0287(11) 0.0388(13) 0.0240(10) -0.0001(9) -0.0043(8) -0.0037(9)
C22 0.0401(13) 0.0494(15) 0.0215(10) 0.0001(10) -0.0035(9) -0.0088(11)
C23 0.0398(13) 0.0572(17) 0.0212(10) -0.0101(10) 0.0006(9) -0.0118(12)
C24 0.0340(12) 0.0428(14) 0.0287(11) -0.0113(10) 0.0030(9) -0.0067(10)
C25 0.0215(9) 0.0344(12) 0.0243(10) -0.0041(9) -0.0005(8) -0.0018(8)
Cl1 0.132(5) 0.056(2) 0.164(7) 0.018(3) 0.082(5) 0.013(2)
Cl2 0.0634(16) 0.0544(15) 0.0469(14) -0.0128(11) 0.0164(11) -0.0105(12)
Cl3 0.076(2) 0.0479(15) 0.0571(16) 0.0009(12) 0.0216(14) 0.0006(14)
C29 0.065(7) 0.032(5) 0.087(9) 0.010(5) 0.061(7) 0.008(5)
N8 0.062(3) 0.071(3) 0.081(3) 0.016(2) -0.020(2) -0.010(2)
N9 0.048(3) 0.326(12) 0.049(3) -0.012(5) -0.008(2) 0.005(5)
C26 0.054(3) 0.103(5) 0.076(4) -0.012(4) -0.021(3) 0.004(4)
C27 0.038(3) 0.177(10) 0.045(3) -0.031(5) -0.003(2) 0.024(5)
C28 0.060(3) 0.086(4) 0.056(3) 0.001(3) 0.003(2) 0.006(3)

loop_
_atom_type_symbol
_atom_type_description
_atom_type_scat_dispersion_real
_atom_type_scat_dispersion_imag
_atom_type_scat_source
C C 0.0033 0.0016 'International Tables Vol C Tables 4.2.6.8 and 6.1.1.4'
H H 0.0000 0.0000 'International Tables Vol C Tables 4.2.6.8 and 6.1.1.4'
Cl Cl 0.1484 0.1585 'International Tables Vol C Tables 4.2.6.8 and 6.1.1.4'
N N 0.0061 0.0033 'International Tables Vol C Tables 4.2.6.8 and 6.1.1.4'
O O 0.0106 0.0060 'International Tables Vol C Tables 4.2.6.8 and 6.1.1.4'

loop_
_geom_angle_atom_site_label_1
_geom_angle_atom_site_label_2
_geom_angle_atom_site_label_3
_geom_angle
_geom_angle_site_symmetry_3
C2 N1 C1 118.76(19) .
C25 N1 C1 119.88(19) .
C25 N1 C2 119.11(19) .
C6 N2 C8 117.04(18) .
C9 N2 C6 122.61(18) .
C9 N2 C8 120.31(18) .
C9 N3 C13 118.79(18) .
C13 N4 C14 119.8(2) .
C13 N4 C15 115.03(18) .
C15 N4 C14 116.8(2) .
C19 N5 C15 117.43(19) .
C19 N6 C20 119.7(2) .
C21 N6 C19 118.6(2) .
C21 N6 C20 120.8(2) .
C21 N7 C25 119.45(19) .
N1 C1 H1A 109.5 .
N1 C1 H1B 109.5 .
N1 C1 H1C 109.5 .
H1A C1 H1B 109.5 .
H1A C1 H1C 109.5 .
H1B C1 H1C 109.5 .
C3 C2 N1 118.92(19) .
C3 C2 C7 120.23(19) .
C7 C2 N1 120.76(19) .
C2 C3 H3 119.1 .
C2 C3 C4 121.77(19) .
C4 C3 H3 119.1 .
C3 C4 C4 120.4(2) 2_655
C5 C4 C3 117.63(19) .
C5 C4 C4 121.9(2) 2_655
C4 C5 H5 119.3 .
C6 C5 C4 121.49(19) .
C6 C5 H5 119.3 .
C5 C6 N2 119.38(19) .
C5 C6 C7 120.72(19) .
C7 C6 N2 119.63(19) .
O1 C7 C2 122.4(2) .
O1 C7 C6 119.42(19) .
C6 C7 C2 118.14(19) .
N2 C8 H8A 109.5 .
N2 C8 H8B 109.5 .
N2 C8 H8C 109.5 .
H8A C8 H8B 109.5 .
H8A C8 H8C 109.5 .
H8B C8 H8C 109.5 .
N2 C9 C10 121.8(2) .
N3 C9 N2 116.02(18) .
N3 C9 C10 122.2(2) .
C9 C10 H10 121.1 .
C11 C10 C9 117.7(2) .
C11 C10 H10 121.1 .
C10 C11 H11 119.4 .
C10 C11 C12 121.3(2) .
C12 C11 H11 119.4 .
C11 C12 H12 121.4 .
C11 C12 C13 117.2(2) .
C13 C12 H12 121.4 .
N3 C13 N4 115.07(19) .
N3 C13 C12 122.8(2) .
N4 C13 C12 122.1(2) .
N4 C14 H14A 109.5 .
N4 C14 H14B 109.5 .
N4 C14 H14C 109.5 .
H14A C14 H14B 109.5 .
H14A C14 H14C 109.5 .
H14B C14 H14C 109.5 .
N5 C15 N4 116.7(2) .
N5 C15 C16 123.5(2) .
C16 C15 N4 119.8(2) .
C15 C16 H16 120.8 .
C15 C16 C17 118.4(2) .
C17 C16 H16 120.8 .
C16 C17 H17 120.4 .
C18 C17 C16 119.2(2) .
C18 C17 H17 120.4 .
C17 C18 H18 120.8 .
C17 C18 C19 118.4(2) .
C19 C18 H18 120.8 .
N5 C19 N6 117.0(2) .
N5 C19 C18 123.0(2) .
C18 C19 N6 120.0(2) .
N6 C20 H20A 109.5 .
N6 C20 H20B 109.5 .
N6 C20 H20C 109.5 .
H20A C20 H20B 109.5 .
H20A C20 H20C 109.5 .
H20B C20 H20C 109.5 .
N6 C21 C22 122.1(2) .
N7 C21 N6 115.0(2) .
N7 C21 C22 122.9(2) .
C21 C22 H22 121.7 .
C23 C22 C21 116.6(2) .
C23 C22 H22 121.7 .
C22 C23 H23 119.3 .
C24 C23 C22 121.5(2) .
C24 C23 H23 119.3 .
C23 C24 H24 121.2 .
C23 C24 C25 117.6(2) .
C25 C24 H24 121.2 .
N1 C25 C24 122.6(2) .
N7 C25 N1 115.52(19) .
N7 C25 C24 121.9(2) .
Cl1 C29 Cl3 109.1(5) .
Cl1 C29 H29 105.3 .
Cl2 C29 Cl1 117.2(9) .
Cl2 C29 Cl3 113.6(7) .
Cl2 C29 H29 105.3 .
Cl3 C29 H29 105.3 .
H8D N8 H8E 109.5 .
H8D N8 H8F 109.5 .
H8E N8 H8F 109.5 .
C26 N8 H8D 109.5 .
C26 N8 H8E 109.5 .
C26 N8 H8F 109.5 .
H9A N9 H9B 107.5 .
C28 N9 H9A 114.0 .
C28 N9 H9B 110.1 .
N8 C26 H26A 108.5 .
N8 C26 H26B 108.5 .
N8 C26 C27 115.1(6) .
H26A C26 H26B 107.5 .
C27 C26 H26A 108.5 .
C27 C26 H26B 108.5 .
C26 C27 H27A 110.2 .
C26 C27 H27B 110.2 .
H27A C27 H27B 108.5 .
C28 C27 C26 107.5(7) .
C28 C27 H27A 110.2 .
C28 C27 H27B 110.2 .
N9 C28 C27 118.0(5) .
N9 C28 H28A 107.8 .
N9 C28 H28B 107.8 .
C27 C28 H28A 107.8 .
C27 C28 H28B 107.8 .
H28A C28 H28B 107.1 .

loop_
_geom_bond_atom_site_label_1
_geom_bond_atom_site_label_2
_geom_bond_distance
_geom_bond_site_symmetry_2
O1 C7 1.348(3) .
N1 C1 1.447(3) .
N1 C2 1.435(3) .
N1 C25 1.380(3) .
N2 C6 1.435(3) .
N2 C8 1.451(3) .
N2 C9 1.368(3) .
N3 C9 1.342(3) .
N3 C13 1.342(3) .
N4 C13 1.395(3) .
N4 C14 1.450(3) .
N4 C15 1.429(3) .
N5 C15 1.340(3) .
N5 C19 1.333(3) .
N6 C19 1.419(3) .
N6 C20 1.451(3) .
N6 C21 1.386(3) .
N7 C21 1.334(3) .
N7 C25 1.334(3) .
C1 H1A 0.9600 .
C1 H1B 0.9600 .
C1 H1C 0.9600 .
C2 C3 1.388(3) .
C2 C7 1.407(3) .
C3 H3 0.9300 .
C3 C4 1.398(3) .
C4 C4 1.482(4) 2_655
C4 C5 1.395(3) .
C5 H5 0.9300 .
C5 C6 1.386(3) .
C6 C7 1.405(3) .
C8 H8A 0.9600 .
C8 H8B 0.9600 .
C8 H8C 0.9600 .
C9 C10 1.404(3) .
C10 H10 0.9300 .
C10 C11 1.377(4) .
C11 H11 0.9300 .
C11 C12 1.379(4) .
C12 H12 0.9300 .
C12 C13 1.399(3) .
C14 H14A 0.9600 .
C14 H14B 0.9600 .
C14 H14C 0.9600 .
C15 C16 1.375(3) .
C16 H16 0.9300 .
C16 C17 1.387(3) .
C17 H17 0.9300 .
C17 C18 1.374(3) .
C18 H18 0.9300 .
C18 C19 1.395(3) .
C20 H20A 0.9600 .
C20 H20B 0.9600 .
C20 H20C 0.9600 .
C21 C22 1.399(3) .
C22 H22 0.9300 .
C22 C23 1.387(4) .
C23 H23 0.9300 .
C23 C24 1.373(4) .
C24 H24 0.9300 .
C24 C25 1.405(3) .
Cl1 C29 1.743(11) .
Cl2 C29 1.605(12) .
Cl3 C29 1.794(10) .
C29 H29 0.9800 .
N8 H8D 0.8900 .
N8 H8E 0.8900 .
N8 H8F 0.8900 .
N8 C26 1.447(8) .
N9 H9A 0.8801 .
N9 H9B 0.8750 .
N9 C28 1.393(7) .
C26 H26A 0.9700 .
C26 H26B 0.9700 .
C26 C27 1.565(13) .
C27 H27A 0.9700 .
C27 H27B 0.9700 .
C27 C28 1.553(8) .
C28 H28A 0.9700 .
C28 H28B 0.9700 .

loop_
_geom_hbond_atom_site_label_D
_geom_hbond_atom_site_label_H
_geom_hbond_atom_site_label_A
_geom_hbond_distance_DH
_geom_hbond_distance_HA
_geom_hbond_distance_DA
_geom_hbond_angle_DHA
N8 H8D O1 0.89 1.74 2.583(5) 156.3
N8 H8F N5 0.89 2.45 3.299(5) 158.6

loop_
_geom_torsion_atom_site_label_1
_geom_torsion_atom_site_label_2
_geom_torsion_atom_site_label_3
_geom_torsion_atom_site_label_4
_geom_torsion
_geom_torsion_site_symmetry_1
_geom_torsion_site_symmetry_4
N1 C2 C3 C4 176.1(2) . .
N1 C2 C7 O1 0.0(3) . .
N1 C2 C7 C6 -176.94(19) . .
N2 C6 C7 O1 -2.4(3) . .
N2 C6 C7 C2 174.70(19) . .
N2 C9 C10 C11 -179.4(2) . .
N3 C9 C10 C11 -0.2(3) . .
N4 C15 C16 C17 -173.1(2) . .
N5 C15 C16 C17 4.2(3) . .
N6 C21 C22 C23 -178.7(2) . .
N7 C21 C22 C23 2.0(4) . .
C1 N1 C2 C3 -58.8(3) . .
C1 N1 C2 C7 118.0(2) . .
C1 N1 C25 N7 164.2(2) . .
C1 N1 C25 C24 -16.1(3) . .
C2 N1 C25 N7 1.5(3) . .
C2 N1 C25 C24 -178.9(2) . .
C2 C3 C4 C4 -175.92(16) . 2_655
C2 C3 C4 C5 1.2(3) . .
C3 C2 C7 O1 176.8(2) . .
C3 C2 C7 C6 -0.2(3) . .
C3 C4 C5 C6 -0.7(3) . .
C4 C4 C5 C6 176.34(15) 2_655 .
C4 C5 C6 N2 -174.26(19) . .
C4 C5 C6 C7 -0.2(3) . .
C5 C6 C7 O1 -176.41(19) . .
C5 C6 C7 C2 0.7(3) . .
C6 N2 C9 N3 4.0(3) . .
C6 N2 C9 C10 -176.8(2) . .
C7 C2 C3 C4 -0.7(3) . .
C8 N2 C6 C5 89.6(3) . .
C8 N2 C6 C7 -84.5(3) . .
C8 N2 C9 N3 -178.4(2) . .
C8 N2 C9 C10 0.8(3) . .
C9 N2 C6 C5 -92.7(3) . .
C9 N2 C6 C7 93.2(3) . .
C9 N3 C13 N4 -179.13(19) . .
C9 N3 C13 C12 0.1(3) . .
C9 C10 C11 C12 0.5(4) . .
C10 C11 C12 C13 -0.5(4) . .
C11 C12 C13 N3 0.2(4) . .
C11 C12 C13 N4 179.4(2) . .
C13 N3 C9 N2 179.10(19) . .
C13 N3 C9 C10 -0.1(3) . .
C13 N4 C15 N5 -88.7(2) . .
C13 N4 C15 C16 88.7(3) . .
C14 N4 C13 N3 -158.7(2) . .
C14 N4 C13 C12 22.1(4) . .
C14 N4 C15 N5 59.4(3) . .
C14 N4 C15 C16 -123.1(3) . .
C15 N4 C13 N3 -11.5(3) . .
C15 N4 C13 C12 169.2(2) . .
C15 N5 C19 N6 -179.4(2) . .
C15 N5 C19 C18 0.2(3) . .
C15 C16 C17 C18 -1.8(4) . .
C16 C17 C18 C19 -1.0(4) . .
C17 C18 C19 N5 1.9(4) . .
C17 C18 C19 N6 -178.4(2) . .
C19 N5 C15 N4 173.97(19) . .
C19 N5 C15 C16 -3.4(3) . .
C19 N6 C21 N7 -14.0(3) . .
C19 N6 C21 C22 166.6(2) . .
C20 N6 C19 N5 -45.5(3) . .
C20 N6 C19 C18 134.9(3) . .
C20 N6 C21 N7 155.1(2) . .
C20 N6 C21 C22 -24.3(4) . .
C21 N6 C19 N5 123.8(2) . .
C21 N6 C19 C18 -55.9(3) . .
C21 N7 C25 N1 -178.97(19) . .
C21 N7 C25 C24 1.4(3) . .
C21 C22 C23 C24 -1.6(4) . .
C22 C23 C24 C25 1.1(4) . .
C23 C24 C25 N1 179.4(2) . .
C23 C24 C25 N7 -1.0(3) . .
C25 N1 C2 C3 104.2(2) . .
C25 N1 C2 C7 -79.1(3) . .
C25 N7 C21 N6 178.7(2) . .
C25 N7 C21 C22 -1.9(3) . .
N8 C26 C27 C28 -79.9(6) . .
C26 C27 C28 N9 -77.1(9) . .
